data_4513106
loop_
_publ_author_name
'Ravat, Prince'
'SeethaLekshmi, Sunil'
'Biswas, Sharmita Nandy'
'Nandy, Purnendu'
'Varughese, Sunil'

_publ_section_title
;
 Equivalence of Ethylene and Azo-Bridges in the Modular Design of
 Molecular Complexes: Role of Weak Interactions
;
_journal_issue 5
_journal_name_full 'Crystal Growth &amp; Design'
_journal_page_first 2389
_journal_paper_doi 10.1021/acs.cgd.5b00183
_journal_volume 15
_journal_year 2015
_chemical_formula_moiety 'C10 H8 N4, C6 H6 O2'
_chemical_formula_sum 'C16 H14 N4 O2'
_chemical_formula_weight 294.31
_chemical_name_systematic
; 
 (E)-1,2-di(pyridine-4-yl)diazene Resorcinol  
;
_space_group_IT_number 2
_symmetry_cell_setting triclinic
_symmetry_space_group_name_Hall '-P 1'
_symmetry_space_group_name_H-M 'P -1'
_atom_sites_solution_hydrogens geom
_atom_sites_solution_primary direct
_atom_sites_solution_secondary difmap
_audit_creation_method SHELXL-97
_cell_angle_alpha 94.425(5)
_cell_angle_beta 106.298(5)
_cell_angle_gamma 113.321(6)
_cell_formula_units_Z 2
_cell_length_a 8.059(4)
_cell_length_b 9.776(4)
_cell_length_c 10.885(4)
_cell_measurement_temperature 293(2)
_cell_volume 738.4(5)
_computing_cell_refinement SMART
_computing_data_collection SMART
_computing_data_reduction SAINTPLUS
_computing_structure_refinement 'SHELXL-97 (Sheldrick, 1997)'
_computing_structure_solution 'SHELXS-97 (Sheldrick, 1990)'
_diffrn_ambient_temperature 293(2)
_diffrn_measured_fraction_theta_full 0.995
_diffrn_measured_fraction_theta_max 0.995
_diffrn_measurement_device_type 'Bruker APEX CCD-Area detector'
_diffrn_measurement_method SMART
_diffrn_radiation_monochromator graphite
_diffrn_radiation_source 'fine-focus sealed tube'
_diffrn_radiation_type MoK\a
_diffrn_radiation_wavelength 0.71073
_diffrn_reflns_av_R_equivalents 0.0586
_diffrn_reflns_av_sigmaI/netI 0.0456
_diffrn_reflns_limit_h_max 9
_diffrn_reflns_limit_h_min -9
_diffrn_reflns_limit_k_max 11
_diffrn_reflns_limit_k_min -11
_diffrn_reflns_limit_l_max 12
_diffrn_reflns_limit_l_min -12
_diffrn_reflns_number 7100
_diffrn_reflns_theta_full 25.04
_diffrn_reflns_theta_max 25.04
_diffrn_reflns_theta_min 2.00
_exptl_absorpt_coefficient_mu 0.091
_exptl_absorpt_correction_type none
_exptl_crystal_colour Orange
_exptl_crystal_density_diffrn 1.324
_exptl_crystal_density_method 'not measured'
_exptl_crystal_description plate
_exptl_crystal_F_000 308
_exptl_crystal_size_max 0.26
_exptl_crystal_size_mid 0.24
_exptl_crystal_size_min 0.18
_refine_diff_density_max 0.476
_refine_diff_density_min -0.559
_refine_diff_density_rms 0.074
_refine_ls_extinction_method none
_refine_ls_goodness_of_fit_ref 1.519
_refine_ls_hydrogen_treatment mixed
_refine_ls_matrix_type full
_refine_ls_number_parameters 223
_refine_ls_number_reflns 2591
_refine_ls_number_restraints 0
_refine_ls_restrained_S_all 1.519
_refine_ls_R_factor_all 0.1080
_refine_ls_R_factor_gt 0.0870
_refine_ls_shift/su_max 0.000
_refine_ls_shift/su_mean 0.000
_refine_ls_structure_factor_coef Fsqd
_refine_ls_weighting_details 'calc w=1/[\s^2^(Fo^2^)+(0.1000P)^2^+0.0000P] where P=(Fo^2^+2Fc^2^)/3'
_refine_ls_weighting_scheme calc
_refine_ls_wR_factor_gt 0.2343
_refine_ls_wR_factor_ref 0.2460
_reflns_number_gt 1768
_reflns_number_total 2591
_reflns_threshold_expression >2sigma(I)
_cod_data_source_file cg5b00183_si_002.cif
_cod_data_source_block datam
_cod_depositor_comments
;
The following automatic conversions were performed:

'_symmetry_cell_setting' value 'Triclinic' changed to 'triclinic'
according to
/usr/data/users/saulius/crontab/automatic-downloads/current/ACS/lib/dictionaries/cif_core.dic
dictionary named 'cif_core.dic' version 2.4.2 from 2011-04-26.

Automatic conversion script
Id: cif_fix_values 3271 2015-04-21 07:52:19Z andrius 
;
_cod_original_cell_volume 738.5(5)
_cod_original_sg_symbol_H-M P-1
_cod_database_code 4513106

loop_
_symmetry_equiv_pos_as_xyz
'x, y, z'
'-x, -y, -z'

loop_
_atom_site_label
_atom_site_type_symbol
_atom_site_fract_x
_atom_site_fract_y
_atom_site_fract_z
_atom_site_U_iso_or_equiv
_atom_site_adp_type
_atom_site_occupancy
_atom_site_symmetry_multiplicity
_atom_site_calc_flag
_atom_site_refinement_flags
O1 O 0.8328(3) 0.3430(3) 0.1857(2) 0.0696(7) Uani 1 1 d .
H1A H 0.8026 0.3195 0.1059 0.104 Uiso 1 1 calc R
O2 O 0.1813(3) 0.2805(3) 0.0653(2) 0.0827(8) Uani 1 1 d .
H2B H 0.1837 0.2589 -0.0083 0.124 Uiso 1 1 calc R
N1 N 0.1769(4) 0.1492(3) 0.8259(2) 0.0603(7) Uani 1 1 d .
N2 N 0.2607(4) -0.2520(3) 0.0828(2) 0.0624(8) Uani 1 1 d .
N3 N 0.2686(5) 0.0107(4) 0.4800(3) 0.0836(9) Uani 1 1 d .
N4 N 0.2088(4) -0.1210(3) 0.4486(3) 0.0774(9) Uani 1 1 d .
C1 C 0.2566(5) 0.2419(4) 0.7550(3) 0.0708(10) Uani 1 1 d .
H1B H 0.2965 0.3457 0.7828 0.085 Uiso 1 1 calc R
C2 C 0.2843(5) 0.1956(4) 0.6441(3) 0.0714(9) Uani 1 1 d .
H2A H 0.3411 0.2659 0.5981 0.086 Uiso 1 1 calc R
C3 C 0.2273(5) 0.0449(4) 0.6025(3) 0.0627(9) Uani 1 1 d .
C4 C 0.1426(5) -0.0567(4) 0.6721(3) 0.0664(9) Uani 1 1 d .
H4A H 0.1015 -0.1608 0.6449 0.080 Uiso 1 1 calc R
C5 C 0.1201(5) 0.0007(4) 0.7846(3) 0.0637(9) Uani 1 1 d .
H5 H 0.065(4) -0.063(3) 0.833(3) 0.042(7) Uiso 1 1 d .
C6 C 0.3260(5) -0.1023(4) 0.1318(3) 0.0683(9) Uani 1 1 d .
H6A H 0.3759 -0.0325 0.0832 0.082 Uiso 1 1 calc R
C7 C 0.3216(5) -0.0487(4) 0.2517(3) 0.0680(9) Uani 1 1 d .
H7A H 0.3691 0.0553 0.2839 0.082 Uiso 1 1 calc R
C8 C 0.2455(5) -0.1524(4) 0.3216(3) 0.0601(8) Uani 1 1 d .
C9 C 0.1817(5) -0.3040(4) 0.2739(3) 0.0641(9) Uani 1 1 d .
H9A H 0.1317 -0.3761 0.3207 0.077 Uiso 1 1 calc R
C10 C 0.1932(5) -0.3470(4) 0.1547(3) 0.0647(9) Uani 1 1 d .
H10 H 0.145(5) -0.454(4) 0.119(3) 0.092(11) Uiso 1 1 d .
C11 C 0.6814(4) 0.3473(3) 0.2161(3) 0.0549(8) Uani 1 1 d .
C12 C 0.5078(4) 0.3138(3) 0.1210(3) 0.0553(8) Uani 1 1 d .
H12 H 0.500(5) 0.285(4) 0.030(3) 0.081(10) Uiso 1 1 d .
C13 C 0.3557(5) 0.3167(3) 0.1555(3) 0.0593(8) Uani 1 1 d .
C14 C 0.3801(6) 0.3571(4) 0.2869(3) 0.0664(9) Uani 1 1 d .
H14 H 0.274(5) 0.365(4) 0.304(4) 0.083(10) Uiso 1 1 d .
C15 C 0.5542(6) 0.3909(4) 0.3798(3) 0.0688(10) Uani 1 1 d .
H15 H 0.559(5) 0.403(4) 0.470(3) 0.071(9) Uiso 1 1 d .
C16 C 0.7058(5) 0.3857(4) 0.3473(3) 0.0647(9) Uani 1 1 d .
H16 H 0.825(6) 0.398(5) 0.415(4) 0.104(13) Uiso 1 1 d .

loop_
_atom_site_aniso_label
_atom_site_aniso_U_11
_atom_site_aniso_U_22
_atom_site_aniso_U_33
_atom_site_aniso_U_23
_atom_site_aniso_U_13
_atom_site_aniso_U_12
O1 0.0652(14) 0.0794(16) 0.0551(13) -0.0054(11) 0.0186(11) 0.0274(12)
O2 0.0728(16) 0.1043(19) 0.0637(14) -0.0192(13) 0.0195(13) 0.0405(14)
N1 0.0587(16) 0.0644(17) 0.0496(14) -0.0079(13) 0.0133(13) 0.0258(13)
N2 0.0630(17) 0.0685(18) 0.0525(15) -0.0057(14) 0.0206(13) 0.0284(14)
N3 0.076(2) 0.068(2) 0.091(2) 0.0179(17) 0.0168(17) 0.0234(17)
N4 0.074(2) 0.0611(18) 0.080(2) 0.0057(15) 0.0054(16) 0.0281(16)
C1 0.070(2) 0.058(2) 0.067(2) -0.0087(17) 0.0142(18) 0.0212(17)
C2 0.074(2) 0.076(2) 0.058(2) 0.0054(18) 0.0240(17) 0.0283(19)
C3 0.0597(19) 0.093(2) 0.0407(16) -0.0004(17) 0.0165(15) 0.0410(18)
C4 0.075(2) 0.0610(19) 0.0573(19) -0.0128(16) 0.0084(16) 0.0383(17)
C5 0.065(2) 0.068(2) 0.0545(18) 0.0064(17) 0.0196(16) 0.0271(17)
C6 0.072(2) 0.067(2) 0.063(2) 0.0073(17) 0.0266(17) 0.0257(18)
C7 0.078(2) 0.0584(19) 0.060(2) -0.0094(16) 0.0143(18) 0.0326(18)
C8 0.0585(19) 0.079(2) 0.0430(16) -0.0043(16) 0.0115(14) 0.0378(17)
C9 0.066(2) 0.069(2) 0.0551(18) 0.0057(16) 0.0228(16) 0.0273(17)
C10 0.070(2) 0.058(2) 0.059(2) -0.0084(17) 0.0183(17) 0.0255(18)
C11 0.0628(19) 0.0439(16) 0.0505(17) -0.0040(13) 0.0191(15) 0.0187(14)
C12 0.066(2) 0.0497(17) 0.0468(17) -0.0048(14) 0.0223(16) 0.0227(15)
C13 0.067(2) 0.0541(17) 0.0523(18) -0.0074(14) 0.0180(16) 0.0263(16)
C14 0.082(3) 0.062(2) 0.057(2) -0.0097(16) 0.0332(19) 0.0312(18)
C15 0.094(3) 0.064(2) 0.0460(19) -0.0068(16) 0.0279(19) 0.0332(19)
C16 0.080(2) 0.063(2) 0.0458(17) -0.0034(15) 0.0192(17) 0.0299(18)

loop_
_atom_type_symbol
_atom_type_description
_atom_type_scat_dispersion_real
_atom_type_scat_dispersion_imag
_atom_type_scat_source
C C 0.0033 0.0016 'International Tables Vol C Tables 4.2.6.8 and 6.1.1.4'
H H 0.0000 0.0000 'International Tables Vol C Tables 4.2.6.8 and 6.1.1.4'
N N 0.0061 0.0033 'International Tables Vol C Tables 4.2.6.8 and 6.1.1.4'
O O 0.0106 0.0060 'International Tables Vol C Tables 4.2.6.8 and 6.1.1.4'

loop_
_geom_angle_atom_site_label_1
_geom_angle_atom_site_label_2
_geom_angle_atom_site_label_3
_geom_angle
C1 N1 C5 117.0(3)
C10 N2 C6 117.1(3)
N4 N3 C3 108.0(3)
N3 N4 C8 106.8(3)
N1 C1 C2 124.6(3)
C3 C2 C1 118.4(3)
C2 C3 C4 119.5(3)
C2 C3 N3 112.6(3)
C4 C3 N3 127.9(3)
C3 C4 C5 118.2(3)
N1 C5 C4 122.3(3)
N2 C6 C7 122.4(3)
C8 C7 C6 118.4(3)
C9 C8 C7 119.7(3)
C9 C8 N4 112.8(3)
C7 C8 N4 127.4(3)
C8 C9 C10 118.0(3)
N2 C10 C9 124.4(3)
O1 C11 C12 122.1(3)
O1 C11 C16 117.8(3)
C12 C11 C16 120.1(3)
C11 C12 C13 120.6(3)
O2 C13 C12 122.4(3)
O2 C13 C14 118.0(3)
C12 C13 C14 119.6(3)
C15 C14 C13 118.8(3)
C14 C15 C16 122.3(3)
C15 C16 C11 118.6(3)

loop_
_geom_bond_atom_site_label_1
_geom_bond_atom_site_label_2
_geom_bond_distance
O1 C11 1.367(3)
O2 C13 1.358(4)
N1 C1 1.325(4)
N1 C5 1.333(4)
N2 C10 1.312(4)
N2 C6 1.347(4)
N3 N4 1.164(4)
N3 C3 1.506(5)
N4 C8 1.526(4)
C1 C2 1.363(5)
C2 C3 1.353(5)
C3 C4 1.378(5)
C4 C5 1.395(4)
C6 C7 1.384(4)
C7 C8 1.368(5)
C8 C9 1.363(4)
C9 C10 1.372(4)
C11 C12 1.381(4)
C11 C16 1.386(4)
C12 C13 1.389(4)
C13 C14 1.391(4)
C14 C15 1.374(5)
C15 C16 1.381(5)
